data_1534686
loop_
_publ_author_name
'Long, D.-L.'
'Orr, D.'
'Seeber, G'
'Koegerler, P.'
'Farrugia, L.J.'
'Cronin, L.'

_publ_section_title
;
 The Missing Link in Low Nuclearity Pure Polyoxovanadate Clusters:
 Preliminary Synthesis and Structural Analysis of a New {V16} Cluster and
 Related Products
;
_journal_name_full 'Journal of Cluster Science'
_journal_page_first 313
_journal_page_last 324
_journal_volume 14
_journal_year 2003
_chemical_formula_sum 'H28 K10 O51 V16'
_chemical_name_systematic 'K10 (H2 V16 O38) (H2 O)13'
_space_group_IT_number 14
_symmetry_space_group_name_Hall '-P 2ybc'
_symmetry_space_group_name_H-M 'P 1 21/c 1'
_cell_angle_alpha 90
_cell_angle_beta 115.047
_cell_angle_gamma 90
_cell_formula_units_Z 4
_cell_length_a 12.1282
_cell_length_b 38.2302
_cell_length_c 12.354
_cell_volume 5189.433
_citation_journal_id_ASTM JCSCEB
_cod_data_source_file Long_JCSCEB_2003_1043.cif
_cod_data_source_block H28K10O51V16
_cod_original_cell_volume 5189.434
_cod_database_code 1534686

loop_
_symmetry_equiv_pos_as_xyz
x,y,z
-x,y+1/2,-z+1/2
-x,-y,-z
x,-y-1/2,z-1/2

loop_
_atom_site_label
_atom_site_type_symbol
_atom_site_fract_x
_atom_site_fract_y
_atom_site_fract_z
_atom_site_occupancy
_atom_site_U_iso_or_equiv
O33 O-2 0.4368 0.31791 0.9038 1 0.0
O53 O-2 -0.2604 0.21191 0.2384 0.65 0.0
O17 O-2 0.4829 0.45227 0.4938 1 0.0
O28 O-2 0.1849 0.43508 0.7636 1 0.0
O43 O-2 0.4912 0.45758 1.2721 1 0.0
O42 O-2 0.8374 0.43027 1.112 1 0.0
O11 O-2 0.6738 0.34653 1.0828 1 0.0
O50 O-2 0.0518 0.3007 0.1025 1 0.0
O7 O-2 0.2089 0.3806 0.2127 1 0.0
V5 V+4 0.6562 0.37473 0.7928 1 0.0
K5 K+1 -0.45903 0.2436 0.56055 1 0.0
V10 V+4 0.31059 0.41607 0.91145 1 0.0
O26 O-2 0.1015 0.3802 0.3841 1 0.0
O44 O-2 -0.2264 0.22054 0.5765 1 0.0
O35 O-2 0.1155 0.31459 0.4932 1 0.0
O3 O-2 0.2644 0.50614 0.7677 1 0.0
K9 K+1 0.29876 0.28608 0.23158 1 0.0
K10 K+1 -0.21236 0.26604 0.4075 1 0.0
V13 V+4 0.27258 0.296433 0.51181 1 0.0
V1 V+4 0.5684 0.40599 0.54878 1 0.0
V16 V+4 0.3133 0.33955 0.93923 1 0.0
O36 O-2 0.0541 0.34699 0.6406 1 0.0
O48 O-2 -0.016 0.30934 0.8606 1 0.0
K1 K+1 0.81783 0.45731 0.76549 1 0.0
V2 V+4 0.33109 0.467138 0.50929 1 0.0
O29 O-2 0.5879 0.33271 0.8266 1 0.0
O14 O-2 -0.1188 0.34913 0.3906 1 0.0
O24 O-2 0.596 0.3605 0.6257 1 0.0
O38 O-2 0.1915 0.30469 0.8311 1 0.0
O51 O-2 -0.0478 0.27136 0.31 1 0.0
O20 O-2 0.2403 0.43052 0.3993 1 0.0
O30 O-2 0.4446 0.30469 0.6069 1 0.0
O19 O-2 0.4274 0.38392 0.4309 1 0.0
V11 V+4 0.56057 0.35534 0.9528 1 0.0
O34 O-2 0.2852 0.28713 0.6731 1 0.0
V3 V+4 0.29055 0.467154 0.7298 1 0.0
V4 V+4 0.54885 0.44364 0.81413 1 0.0
O2 O-2 0.3099 0.5057 0.4474 1 0.0
O1 O-2 0.6822 0.40972 0.5113 1 0.0
O5 O-2 0.8035 0.37228 0.8521 1 0.0
K2 K+1 0.60314 0.43957 1.10292 1 0.0
O27 O-2 0.1986 0.46124 0.5588 1 0.0
O10 O-2 0.2992 0.43488 1.025 1 0.0
V8 V+4 0.09949 0.4281 0.43818 1 0.0
O21 O-2 0.4235 0.46884 0.6801 1 0.0
O39 O-2 0.7932 0.53148 0.8141 1 0.0
O41 O-2 0.9857 0.45152 1.0048 1 0.0
K6 K+1 0.04564 0.37699 0.98134 1 0.0
O6 O-2 0.5253 0.31538 0.4165 1 0.0
V15 V+4 0.12489 0.30164 0.65139 1 0.0
V9 V+4 0.07769 0.39423 0.70875 1 0.0
O40 O-2 0.9841 0.48123 0.6918 1 0.0
K4 K+1 0.43343 0.38617 0.20872 1 0.0
O47 O-2 -0.067 0.35812 1.1508 1 0.0
O32 O-2 0.4307 0.37887 0.979 1 0.0
O13 O-2 0.259 0.26031 0.4352 1 0.0
O16 O-2 0.3155 0.32935 1.0677 1 0.0
O12 O-2 0.5225 0.25919 0.8146 1 0.0
O23 O-2 0.5959 0.3985 0.8942 1 0.0
O45 O-2 -0.3358 0.2024 0.7742 0.3 0.0
O8 O-2 -0.0182 0.44954 0.3397 1 0.0
O22 O-2 0.4169 0.44356 0.864 1 0.0
O15 O-2 0.0245 0.27043 0.6247 1 0.0
V6 V+4 0.46827 0.33667 0.49583 1 0.0
V7 V+4 0.24812 0.38145 0.3555 1 0.0
O4 O-2 0.6497 0.47238 0.8933 1 0.0
O25 O-2 0.2919 0.33413 0.4176 1 0.0
O37 O-2 0.2006 0.3763 0.8586 1 0.0
V14 V+4 0.02398 0.35755 0.47593 1 0.0
O49 O-2 0.6848 0.39517 0.2955 1 0.0
O52 O-2 -0.2303 0.2193 0.3464 0.35 0.0
O46 O-2 -0.3882 0.19405 0.7393 0.7 0.0
K8 K+1 0.83022 0.45661 0.45822 1 0.0
K7 K+1 -0.18272 0.34546 0.62895 1 0.0
K3 K+1 0.16406 0.49456 0.93679 1 0.0
O18 O-2 0.6095 0.42037 0.7098 1 0.0
O31 O-2 0.0437 0.4048 0.5436 1 0.0
V12 V+4 0.4599 0.29711 0.7695 1 0.0
O9 O-2 -0.0418 0.40312 0.731 1 0.0
